data_4112761
loop_
_publ_author_name
'Yutaka Matsuo'
'Kazukuni Tahara'
'Masaya Sawamura'
'Eiichi Nakamura'

_publ_contact_author 'Nakamura, Eiichi'
_publ_contact_author_email nakamura@chem.s.u-tokyo.ac.jp
_publ_section_title
;
 Creation of Hoop- and Bowl-Shaped Benzenoid Systems by Selective
 Detraction of [60]Fullerene Conjugation. [10]Cyclophenacene and Fused
 Corannulene Derivatives
;
_journal_name_full 'Journal of the American Chemical Society'
_journal_page_first 8725
_journal_page_last 8734
_journal_paper_doi 10.1021/ja048683w
_journal_volume 126
_journal_year 2004
_chemical_compound_source 'synthesis as described'
_chemical_formula_moiety 'C95 H40 O5'
_chemical_formula_structural 'C95 H40 O5'
_chemical_formula_sum 'C104 H46 Cl1.5 O4'
_chemical_formula_weight 1412.58
_chemical_name_systematic C60Me5Ph5O3(OH)2
_space_group_IT_number 14
_symmetry_cell_setting monoclinic
_symmetry_Int_Tables_number 14
_symmetry_space_group_name_Hall '-P 2yab'
_symmetry_space_group_name_H-M 'P 1 21/a 1'
_atom_sites_solution_hydrogens geom
_atom_sites_solution_primary direct
_atom_sites_solution_secondary difmap
_cell_angle_alpha 90
_cell_angle_beta 91.675(6)
_cell_angle_gamma 90
_cell_formula_units_Z 4
_cell_length_a 19.7450(15)
_cell_length_b 16.541(2)
_cell_length_c 20.034(3)
_cell_measurement_reflns_used 110
_cell_measurement_temperature 173(2)
_cell_measurement_theta_max 25
_cell_measurement_theta_min 3
_cell_measurement_wavelength 0.71073
_cell_volume 6540.3(14)
_computing_molecular_graphics 'Ortep-3 for Windows (Farrugia, 1997)'
_computing_structure_refinement 'SHELXL-97 (Sheldrick, 1997)'
_computing_structure_solution 'SHELXS-97 (Sheldrick, 1997)'
_diffrn_ambient_temperature 173(2)
_diffrn_measured_fraction_theta_full 0.749
_diffrn_measured_fraction_theta_max 0.749
_diffrn_radiation_monochromator graphite
_diffrn_radiation_probe x-ray
_diffrn_radiation_type MoK\a
_diffrn_radiation_wavelength 0.71073
_diffrn_reflns_av_unetI/netI 0.096
_diffrn_reflns_limit_h_max 23
_diffrn_reflns_limit_h_min 0
_diffrn_reflns_limit_k_max 19
_diffrn_reflns_limit_k_min 0
_diffrn_reflns_limit_l_max 23
_diffrn_reflns_limit_l_min -21
_diffrn_reflns_number 9281
_diffrn_reflns_theta_full 25.66
_diffrn_reflns_theta_max 25.66
_diffrn_reflns_theta_min 2.27
_exptl_absorpt_coefficient_mu 0.145
_exptl_absorpt_correction_type none
_exptl_crystal_colour orange
_exptl_crystal_density_diffrn 1.435
_exptl_crystal_description prism
_exptl_crystal_F_000 2910
_exptl_crystal_size_max 0.2
_exptl_crystal_size_mid 0.05
_exptl_crystal_size_min 0.05
_refine_diff_density_max 1.049
_refine_diff_density_min -0.916
_refine_diff_density_rms 0.118
_refine_ls_extinction_coef 0.0000(7)
_refine_ls_extinction_expression Fc^*^=kFc[1+0.001xFc^2^\l^3^/sin(2\q)]^-1/4^
_refine_ls_extinction_method SHELXL
_refine_ls_goodness_of_fit_ref 1.265
_refine_ls_hydrogen_treatment mixed
_refine_ls_matrix_type full
_refine_ls_number_parameters 969
_refine_ls_number_reflns 9281
_refine_ls_number_restraints 0
_refine_ls_restrained_S_all 1.265
_refine_ls_R_factor_all 0.2426
_refine_ls_R_factor_gt 0.1447
_refine_ls_shift/su_max 0.647
_refine_ls_shift/su_mean 0.003
_refine_ls_structure_factor_coef Fsqd
_refine_ls_weighting_details 'calc w=1/[\s^2^(Fo^2^)+(0.2000P)^2^+0.0000P] where P=(Fo^2^+2Fc^2^)/3'
_refine_ls_weighting_scheme calc
_refine_ls_wR_factor_gt 0.3653
_refine_ls_wR_factor_ref 0.4266
_reflns_number_gt 3456
_reflns_number_total 9281
_reflns_threshold_expression >2sigma(I)
_cod_data_source_file ja048683wsi20040514_120859.cif
_cod_data_source_block C60Me5Ph5O3(OH)2
_cod_original_cell_volume 6540.4(13)
_cod_original_sg_symbol_H-M 'P 21/a'
_cod_original_formula_sum 'C104 H46 Cl1.50 O4'
_cod_database_code 4112761

loop_
_symmetry_equiv_pos_as_xyz
'x, y, z'
'-x+1/2, y+1/2, -z'
'-x, -y, -z'
'x-1/2, -y-1/2, z'

loop_
_atom_site_label
_atom_site_type_symbol
_atom_site_fract_x
_atom_site_fract_y
_atom_site_fract_z
_atom_site_U_iso_or_equiv
_atom_site_adp_type
_atom_site_occupancy
_atom_site_symmetry_multiplicity
_atom_site_calc_flag
_atom_site_refinement_flags
_atom_site_disorder_assembly
_atom_site_disorder_group
C1 C 0.4170(4) 0.3485(7) 0.4492(5) 0.084(3) Uani 1 1 d . . .
C2 C 0.4641(4) 0.4005(6) 0.4095(5) 0.075(3) Uani 1 1 d . . .
C3 C 0.5330(4) 0.3703(6) 0.4211(5) 0.076(3) Uani 1 1 d . . .
C4 C 0.5300(4) 0.3009(6) 0.4688(5) 0.073(3) Uani 1 1 d . . .
C5 C 0.4603(4) 0.2858(6) 0.4838(5) 0.074(3) Uani 1 1 d . . .
C6 C 0.3445(4) 0.3329(6) 0.4267(5) 0.066(3) Uani 1 1 d . . .
C7 C 0.4411(4) 0.4431(6) 0.3459(5) 0.071(3) Uani 1 1 d . . .
C8 C 0.5886(4) 0.3812(6) 0.3719(5) 0.069(3) Uani 1 1 d . . .
C9 C 0.5830(4) 0.2327(6) 0.4675(4) 0.070(3) Uani 1 1 d . . .
C10 C 0.4327(4) 0.2040(6) 0.5013(4) 0.067(3) Uani 1 1 d . . .
C11 C 0.3298(4) 0.2411(6) 0.4247(4) 0.066(3) Uani 1 1 d . . .
C12 C 0.3362(4) 0.3525(6) 0.3518(4) 0.062(2) Uani 1 1 d . . .
C13 C 0.3779(4) 0.4020(6) 0.3171(5) 0.066(2) Uani 1 1 d . . .
C14 C 0.4912(4) 0.4242(6) 0.2907(5) 0.069(3) Uani 1 1 d . . .
C15 C 0.5578(4) 0.3966(5) 0.3028(5) 0.068(2) Uani 1 1 d . . .
C16 C 0.6225(4) 0.2980(6) 0.3607(6) 0.074(3) Uani 1 1 d . . .
C17 C 0.6202(4) 0.2323(7) 0.4015(5) 0.063(2) Uani 1 1 d . . .
C18 C 0.5469(4) 0.1516(6) 0.4610(4) 0.070(3) Uani 1 1 d . . .
C19 C 0.4803(4) 0.1380(6) 0.4761(4) 0.066(2) Uani 1 1 d . . .
C20 C 0.3675(4) 0.1854(7) 0.4580(5) 0.071(3) Uani 1 1 d . . .
C21 C 0.2971(4) 0.2198(6) 0.3619(4) 0.059(2) Uani 1 1 d . . .
C22 C 0.2995(4) 0.2882(6) 0.3192(5) 0.065(3) Uani 1 1 d . . .
C23 C 0.3862(4) 0.3864(5) 0.2466(5) 0.064(2) Uani 1 1 d . . .
C24 C 0.4549(4) 0.4001(5) 0.2301(5) 0.065(2) Uani 1 1 d . . .
C25 C 0.5883(4) 0.3455(5) 0.2544(4) 0.057(2) Uani 1 1 d . . .
C26 C 0.6275(4) 0.2857(5) 0.2888(5) 0.057(2) Uani 1 1 d . . .
C27 C 0.6210(4) 0.1524(6) 0.3744(5) 0.066(3) Uani 1 1 d . . .
C28 C 0.5768(4) 0.1032(6) 0.4101(5) 0.066(2) Uani 1 1 d . . .
C29 C 0.4424(4) 0.0765(6) 0.4422(4) 0.064(2) Uani 1 1 d . . .
C30 C 0.3737(4) 0.1041(5) 0.4297(4) 0.063(2) Uani 1 1 d . . .
C31 C 0.3009(4) 0.1432(6) 0.3350(5) 0.067(3) Uani 1 1 d . . .
C32 C 0.3052(4) 0.2751(5) 0.2497(4) 0.056(2) Uani 1 1 d . . .
C33 C 0.3504(4) 0.3257(6) 0.2125(5) 0.065(2) Uani 1 1 d . . .
C34 C 0.4853(4) 0.3525(5) 0.1833(4) 0.060(2) Uani 1 1 d . . .
C35 C 0.5527(4) 0.3258(5) 0.1937(4) 0.063(2) Uani 1 1 d . . .
C36 C 0.6303(4) 0.2094(6) 0.2618(4) 0.058(2) Uani 1 1 d . . .
C37 C 0.6282(3) 0.1406(5) 0.3055(5) 0.058(2) Uani 1 1 d . . .
C38 C 0.5412(4) 0.0417(5) 0.3775(5) 0.060(2) Uani 1 1 d . . .
C39 C 0.4715(4) 0.0275(6) 0.3937(5) 0.067(2) Uani 1 1 d . . .
C40 C 0.3396(4) 0.0834(5) 0.3706(4) 0.061(2) Uani 1 1 d . . .
C41 C 0.3051(4) 0.1285(6) 0.2638(5) 0.060(2) Uani 1 1 d . . .
C42 C 0.3081(4) 0.1939(6) 0.2226(5) 0.063(2) Uani 1 1 d . . .
C43 C 0.3809(4) 0.2775(5) 0.1614(4) 0.059(2) Uani 1 1 d . . .
C44 C 0.4476(4) 0.2907(5) 0.1470(4) 0.061(2) Uani 1 1 d . . .
C45 C 0.5587(4) 0.2454(6) 0.1663(4) 0.064(2) Uani 1 1 d . . .
C46 C 0.5970(4) 0.1878(6) 0.1979(4) 0.062(2) Uani 1 1 d . . .
C47 C 0.5924(4) 0.0754(6) 0.2710(4) 0.064(2) Uani 1 1 d . . .
C48 C 0.5482(4) 0.0288(5) 0.3062(4) 0.058(2) Uani 1 1 d . . .
C49 C 0.4347(4) 0.0045(5) 0.3329(4) 0.064(2) Uani 1 1 d . . .
C50 C 0.3705(4) 0.0297(5) 0.3211(4) 0.062(2) Uani 1 1 d . . .
C51 C 0.3372(4) 0.0451(5) 0.2517(4) 0.061(2) Uani 1 1 d . . .
C52 C 0.3438(4) 0.1979(5) 0.1550(4) 0.064(2) Uani 1 1 d . . .
C53 C 0.4955(4) 0.2246(5) 0.1229(5) 0.061(2) Uani 1 1 d . . .
C54 C 0.5815(4) 0.0975(5) 0.1971(4) 0.059(2) Uani 1 1 d . . .
C55 C 0.4853(4) -0.0151(5) 0.2790(4) 0.059(2) Uani 1 1 d . . .
C56 C 0.3903(4) 0.0545(5) 0.2013(4) 0.058(2) Uani 1 1 d . . .
C57 C 0.3933(4) 0.1244(5) 0.1474(4) 0.060(2) Uani 1 1 d . . .
C58 C 0.4681(4) 0.1452(5) 0.1492(4) 0.057(2) Uani 1 1 d . . .
C59 C 0.5065(3) 0.0893(5) 0.1822(4) 0.058(2) Uani 1 1 d . . .
C60 C 0.4623(4) 0.0273(5) 0.2142(4) 0.062(2) Uani 1 1 d . . .
C61 C 0.2945(4) 0.3784(6) 0.4708(5) 0.087(3) Uani 1 1 d . . .
C62 C 0.4300(5) 0.5347(6) 0.3550(6) 0.094(3) Uani 1 1 d . . .
C63 C 0.6403(4) 0.4483(6) 0.3946(5) 0.092(3) Uani 1 1 d . . .
C64 C 0.6297(5) 0.2358(8) 0.5307(5) 0.101(4) Uani 1 1 d . . .
C65 C 0.4188(5) 0.1944(7) 0.5766(4) 0.087(3) Uani 1 1 d . . .
C66 C 0.2803(4) -0.0148(5) 0.2289(5) 0.066(2) Uani 1 1 d . . .
C67 C 0.2622(5) -0.0242(7) 0.1629(6) 0.093(3) Uani 1 1 d . . .
C68 C 0.2087(5) -0.0710(7) 0.1452(6) 0.100(4) Uani 1 1 d . . .
C69 C 0.1714(6) -0.1090(8) 0.1899(7) 0.117(5) Uani 1 1 d . . .
C70 C 0.1883(5) -0.0994(8) 0.2565(6) 0.111(4) Uani 1 1 d . . .
C71 C 0.2436(5) -0.0549(7) 0.2778(6) 0.091(3) Uani 1 1 d . . .
C72 C 0.2889(4) 0.2011(5) 0.0980(5) 0.063(2) Uani 1 1 d . . .
C73 C 0.3060(5) 0.2343(6) 0.0367(6) 0.081(3) Uani 1 1 d . . .
C74 C 0.2602(5) 0.2424(6) -0.0143(5) 0.090(3) Uani 1 1 d . . .
C75 C 0.1932(5) 0.2140(7) -0.0059(7) 0.093(3) Uani 1 1 d . . .
C76 C 0.1755(4) 0.1820(7) 0.0528(6) 0.084(3) Uani 1 1 d . . .
C77 C 0.2237(4) 0.1749(6) 0.1061(5) 0.075(3) Uani 1 1 d . . .
C78 C 0.5057(4) 0.2229(5) 0.0485(5) 0.061(2) Uani 1 1 d . . .
C79 C 0.4860(4) 0.2846(6) 0.0034(6) 0.079(3) Uani 1 1 d . . .
C80 C 0.4976(5) 0.2765(7) -0.0639(5) 0.077(3) Uani 1 1 d . . .
C81 C 0.5270(5) 0.2117(7) -0.0900(6) 0.089(3) Uani 1 1 d . . .
C82 C 0.5477(5) 0.1513(7) -0.0485(6) 0.090(3) Uani 1 1 d . . .
C83 C 0.5384(4) 0.1541(6) 0.0202(5) 0.075(3) Uani 1 1 d . . .
C84 C 0.6256(4) 0.0512(5) 0.1494(4) 0.062(2) Uani 1 1 d . . .
C85 C 0.6855(4) 0.0852(6) 0.1268(5) 0.075(3) Uani 1 1 d . . .
C86 C 0.7252(5) 0.0441(7) 0.0795(5) 0.085(3) Uani 1 1 d . . .
C87 C 0.7025(5) -0.0282(7) 0.0523(5) 0.084(3) Uani 1 1 d . . .
C88 C 0.6424(4) -0.0611(7) 0.0746(5) 0.081(3) Uani 1 1 d . . .
C89 C 0.6037(4) -0.0224(6) 0.1214(5) 0.068(3) Uani 1 1 d . . .
C90 C 0.4971(4) -0.1059(6) 0.2708(4) 0.062(2) Uani 1 1 d . . .
C91 C 0.4456(4) -0.1610(6) 0.2777(5) 0.068(3) Uani 1 1 d . . .
C92 C 0.4560(4) -0.2430(6) 0.2738(4) 0.072(3) Uani 1 1 d . . .
C93 C 0.5204(4) -0.2731(6) 0.2608(4) 0.071(3) Uani 1 1 d . . .
C94 C 0.5710(4) -0.2200(6) 0.2520(5) 0.072(3) Uani 1 1 d . . .
C95 C 0.5618(4) -0.1370(6) 0.2565(4) 0.067(3) Uani 1 1 d . . .
C101 C 0.7489(7) -0.1160(11) 0.3379(8) 0.132(5) Uiso 1 1 d . . .
C102 C 0.7647(5) -0.1932(8) 0.3168(9) 0.161(8) Uani 1 1 d . . .
C103 C 0.7830(11) -0.2134(16) 0.2301(13) 0.224(9) Uiso 1 1 d . . .
C104 C 0.7724(8) -0.1402(13) 0.2141(10) 0.174(6) Uiso 1 1 d . . .
C105 C 0.7595(6) -0.0719(9) 0.2367(7) 0.123(4) Uiso 1 1 d . . .
C106 C 0.7453(6) -0.0464(10) 0.2969(8) 0.133(4) Uiso 1 1 d . . .
C201 C 0.9498(10) -0.0112(12) 0.0496(11) 0.186(7) Uiso 1 1 d . . .
C202 C 1.0297(8) -0.0041(9) 0.0614(8) 0.136(5) Uiso 1 1 d . . .
C203 C 1.0686(9) 0.0063(11) 0.0165(11) 0.163(6) Uiso 1 1 d . . .
H4 H 0.4011 0.0482 0.0782 0.131 Uiso 1 1 calc R . .
H61A H 0.2489 0.3672 0.4555 0.13 Uiso 1 1 calc R . .
H61B H 0.3029 0.4355 0.4682 0.13 Uiso 1 1 calc R . .
H61C H 0.3005 0.3609 0.5163 0.13 Uiso 1 1 calc R . .
H62A H 0.4166 0.5583 0.3129 0.141 Uiso 1 1 calc R . .
H62B H 0.4714 0.5592 0.3711 0.141 Uiso 1 1 calc R . .
H62C H 0.3951 0.5434 0.3866 0.141 Uiso 1 1 calc R . .
H63A H 0.675 0.4529 0.3623 0.138 Uiso 1 1 calc R . .
H63B H 0.6604 0.4341 0.4372 0.138 Uiso 1 1 calc R . .
H63C H 0.6171 0.4991 0.3982 0.138 Uiso 1 1 calc R . .
H64A H 0.6518 0.2875 0.5333 0.151 Uiso 1 1 calc R . .
H64B H 0.6633 0.194 0.5285 0.151 Uiso 1 1 calc R . .
H64C H 0.6032 0.228 0.5696 0.151 Uiso 1 1 calc R . .
H65A H 0.4015 0.1412 0.5848 0.13 Uiso 1 1 calc R . .
H65B H 0.3861 0.2339 0.5896 0.13 Uiso 1 1 calc R . .
H65C H 0.4602 0.2021 0.6021 0.13 Uiso 1 1 calc R . .
H67 H 0.2869 0.0016 0.1303 0.112 Uiso 1 1 calc R . .
H68 H 0.1974 -0.0769 0.1 0.12 Uiso 1 1 calc R . .
H69 H 0.135 -0.1412 0.1764 0.141 Uiso 1 1 calc R . .
H70 H 0.1614 -0.1237 0.2881 0.133 Uiso 1 1 calc R . .
H71 H 0.2561 -0.0516 0.3228 0.109 Uiso 1 1 calc R . .
H73 H 0.3503 0.2513 0.0308 0.097 Uiso 1 1 calc R . .
H74 H 0.2724 0.2661 -0.0543 0.108 Uiso 1 1 calc R . .
H75 H 0.1615 0.2176 -0.041 0.111 Uiso 1 1 calc R . .
H76 H 0.1312 0.1644 0.0583 0.1 Uiso 1 1 calc R . .
H77 H 0.2112 0.1527 0.1466 0.09 Uiso 1 1 calc R . .
H79 H 0.465 0.331 0.019 0.094 Uiso 1 1 calc R . .
H80 H 0.4843 0.3184 -0.0924 0.092 Uiso 1 1 calc R . .
H81 H 0.5332 0.208 -0.1358 0.106 Uiso 1 1 calc R . .
H82 H 0.5689 0.1064 -0.0664 0.108 Uiso 1 1 calc R . .
H83 H 0.5532 0.1117 0.0474 0.091 Uiso 1 1 calc R . .
H85 H 0.6995 0.1354 0.1429 0.09 Uiso 1 1 calc R . .
H86 H 0.7664 0.0657 0.0669 0.102 Uiso 1 1 calc R . .
H87 H 0.727 -0.0543 0.0197 0.101 Uiso 1 1 calc R . .
H88 H 0.6277 -0.1105 0.0574 0.097 Uiso 1 1 calc R . .
H89 H 0.5631 -0.0452 0.1344 0.082 Uiso 1 1 calc R . .
H91 H 0.4021 -0.1421 0.2853 0.082 Uiso 1 1 calc R . .
H92 H 0.4202 -0.2785 0.2797 0.087 Uiso 1 1 calc R . .
H93 H 0.5281 -0.3285 0.2584 0.085 Uiso 1 1 calc R . .
H94 H 0.6137 -0.2397 0.2426 0.087 Uiso 1 1 calc R . .
H95 H 0.598 -0.1021 0.2502 0.081 Uiso 1 1 calc R . .
H102 H 0.7661 -0.2354 0.3475 0.193 Uiso 1 1 calc R . .
H103 H 0.7952 -0.2594 0.2067 0.269 Uiso 1 1 calc R . .
H104 H 0.7754 -0.1359 0.168 0.209 Uiso 1 1 calc R . .
H105 H 0.76 -0.031 0.2049 0.148 Uiso 1 1 calc R . .
H106 H 0.7351 0.0062 0.3098 0.159 Uiso 1 1 calc R . .
Cl1 Cl 0.7355(3) -0.0855(6) 0.4169(5) 0.313(5) Uani 1 1 d . . .
Cl2 Cl 0.9066(5) -0.0289(6) 0.0997(5) 0.175(3) Uiso 0.5 1 d P . .
O1A O 0.4295(17) 0.430(2) 0.476(2) 0.087(9) Uiso 0.2 1 d P . .
O1B O 0.5116(12) 0.4462(14) 0.4529(12) 0.038(5) Uiso 0.2 1 d P . .
O1C O 0.5581(11) 0.3775(16) 0.4945(13) 0.045(6) Uiso 0.2 1 d P . .
O1D O 0.5060(13) 0.3213(15) 0.5354(13) 0.052(6) Uiso 0.2 1 d P . .
O1E O 0.4297(11) 0.3546(15) 0.5217(12) 0.029(5) Uiso 0.2 1 d P . .
O2A O 0.4051(13) 0.4068(19) 0.5175(16) 0.063(7) Uiso 0.2 1 d P . .
O2B O 0.4640(15) 0.4831(19) 0.4566(15) 0.071(8) Uiso 0.2 1 d P . .
O2C O 0.5527(18) 0.439(2) 0.4717(18) 0.087(10) Uiso 0.2 1 d P . .
O2D O 0.5577(14) 0.3398(18) 0.5383(15) 0.066(8) Uiso 0.2 1 d P . .
O2E O 0.449(2) 0.337(3) 0.549(2) 0.114(14) Uiso 0.2 1 d P . .
O3 O 0.4193(3) -0.0218(4) 0.1701(3) 0.090(2) Uani 1 1 d . . .
O4 O 0.3782(3) 0.0891(4) 0.0828(3) 0.087(2) Uani 1 1 d . . .

loop_
_atom_site_aniso_label
_atom_site_aniso_U_11
_atom_site_aniso_U_22
_atom_site_aniso_U_33
_atom_site_aniso_U_23
_atom_site_aniso_U_13
_atom_site_aniso_U_12
C1 0.067(6) 0.092(8) 0.092(8) -0.010(6) 0.010(5) -0.007(5)
C2 0.060(5) 0.094(8) 0.069(7) -0.002(6) -0.005(5) -0.014(5)
C3 0.050(5) 0.099(8) 0.080(7) -0.008(6) 0.003(5) -0.004(5)
C4 0.053(5) 0.087(8) 0.079(7) -0.012(6) 0.009(5) 0.000(5)
C5 0.058(5) 0.086(8) 0.077(7) 0.002(6) -0.007(5) -0.011(5)
C6 0.046(4) 0.084(7) 0.070(7) -0.016(5) 0.006(4) 0.009(4)
C7 0.063(5) 0.082(7) 0.067(7) -0.008(5) 0.008(5) -0.006(5)
C8 0.055(5) 0.081(7) 0.071(7) -0.017(5) -0.002(5) -0.010(4)
C9 0.058(5) 0.093(8) 0.059(7) -0.019(5) -0.001(5) 0.002(5)
C10 0.060(5) 0.094(8) 0.048(6) -0.011(5) 0.001(4) 0.000(5)
C11 0.046(4) 0.086(7) 0.067(7) -0.013(5) 0.004(4) 0.005(4)
C12 0.061(5) 0.074(7) 0.049(6) -0.015(5) 0.002(4) 0.005(4)
C13 0.052(5) 0.081(7) 0.065(7) -0.014(5) 0.009(4) 0.001(4)
C14 0.059(5) 0.080(7) 0.069(7) -0.020(5) 0.013(5) -0.002(4)
C15 0.062(5) 0.067(6) 0.076(7) -0.013(5) 0.003(5) -0.009(4)
C16 0.050(5) 0.079(8) 0.093(9) -0.029(6) -0.003(5) -0.001(5)
C17 0.044(4) 0.090(8) 0.056(7) -0.013(6) -0.002(4) 0.002(4)
C18 0.070(5) 0.086(7) 0.052(6) -0.004(5) -0.008(5) 0.001(5)
C19 0.057(5) 0.090(7) 0.051(6) -0.003(5) -0.002(4) 0.000(5)
C20 0.057(5) 0.097(8) 0.059(6) -0.009(6) 0.007(4) -0.004(5)
C21 0.051(4) 0.063(7) 0.064(6) -0.005(5) 0.008(4) -0.007(4)
C22 0.045(4) 0.072(7) 0.077(8) -0.012(6) -0.005(4) -0.005(4)
C23 0.064(5) 0.057(6) 0.071(7) 0.001(5) 0.002(5) 0.002(4)
C24 0.060(5) 0.065(6) 0.070(7) -0.005(5) 0.007(5) -0.006(4)
C25 0.053(4) 0.065(6) 0.054(6) -0.017(5) 0.015(4) -0.014(4)
C26 0.053(4) 0.058(6) 0.061(7) -0.003(5) 0.007(4) 0.000(4)
C27 0.051(5) 0.082(7) 0.065(7) -0.003(6) -0.006(4) 0.006(4)
C28 0.059(5) 0.077(7) 0.061(6) 0.003(5) 0.001(5) -0.001(5)
C29 0.062(5) 0.076(7) 0.055(6) 0.006(5) -0.001(4) 0.005(5)
C30 0.057(5) 0.068(7) 0.065(6) 0.009(5) 0.008(4) -0.003(4)
C31 0.046(4) 0.074(7) 0.080(8) -0.002(6) 0.001(4) -0.002(4)
C32 0.044(4) 0.067(6) 0.058(6) 0.000(5) 0.000(4) 0.001(4)
C33 0.063(5) 0.070(6) 0.061(6) -0.006(5) -0.003(5) -0.003(5)
C34 0.050(4) 0.069(6) 0.060(6) -0.006(5) 0.006(4) -0.005(4)
C35 0.066(5) 0.060(6) 0.062(6) -0.001(5) 0.012(4) 0.000(4)
C36 0.046(4) 0.074(7) 0.055(6) -0.011(5) -0.004(4) -0.005(4)
C37 0.041(4) 0.077(7) 0.056(6) -0.009(5) -0.002(4) 0.001(4)
C38 0.053(5) 0.062(6) 0.066(7) -0.002(5) 0.005(4) 0.008(4)
C39 0.065(5) 0.069(6) 0.065(7) 0.009(5) -0.002(5) 0.004(4)
C40 0.059(5) 0.071(6) 0.052(6) -0.008(5) 0.003(4) -0.002(4)
C41 0.054(5) 0.074(7) 0.051(6) -0.009(5) -0.001(4) -0.004(4)
C42 0.046(4) 0.081(8) 0.064(7) -0.010(6) -0.003(4) 0.000(4)
C43 0.062(5) 0.065(6) 0.050(6) -0.002(5) -0.003(4) -0.001(4)
C44 0.059(5) 0.062(6) 0.060(6) 0.002(5) -0.004(4) 0.005(4)
C45 0.057(5) 0.083(7) 0.053(6) 0.001(5) -0.001(4) -0.001(5)
C46 0.054(5) 0.077(7) 0.054(6) -0.008(5) 0.006(4) 0.002(4)
C47 0.050(4) 0.080(7) 0.060(6) -0.003(5) -0.003(4) 0.002(4)
C48 0.056(5) 0.070(6) 0.048(6) -0.002(5) -0.003(4) 0.006(4)
C49 0.064(5) 0.068(6) 0.059(6) -0.008(5) 0.007(5) -0.004(4)
C50 0.052(5) 0.068(6) 0.067(6) -0.003(5) -0.007(4) -0.004(4)
C51 0.055(4) 0.061(6) 0.065(6) -0.005(5) -0.002(4) 0.001(4)
C52 0.060(5) 0.077(7) 0.053(6) -0.004(5) -0.011(4) 0.012(4)
C53 0.051(4) 0.069(6) 0.064(7) -0.009(5) -0.003(4) 0.002(4)
C54 0.059(5) 0.061(6) 0.057(6) -0.004(5) 0.001(4) -0.005(4)
C55 0.056(4) 0.071(6) 0.050(6) 0.000(5) 0.001(4) -0.001(4)
C56 0.050(4) 0.059(6) 0.064(6) -0.014(5) 0.003(4) 0.002(4)
C57 0.054(4) 0.066(6) 0.060(6) -0.002(5) -0.006(4) 0.005(4)
C58 0.055(4) 0.065(6) 0.051(5) -0.002(4) 0.006(4) -0.006(4)
C59 0.041(4) 0.075(6) 0.057(6) -0.005(5) -0.007(4) -0.005(4)
C60 0.060(5) 0.067(6) 0.060(6) -0.008(5) 0.001(4) 0.002(4)
C61 0.069(5) 0.095(8) 0.096(8) -0.021(6) 0.007(5) 0.003(5)
C62 0.091(6) 0.081(8) 0.111(9) -0.017(7) 0.016(6) -0.009(6)
C63 0.067(5) 0.108(9) 0.100(8) -0.008(7) -0.006(5) -0.014(5)
C64 0.079(6) 0.157(11) 0.066(7) 0.006(7) -0.008(5) -0.014(6)
C65 0.080(6) 0.130(9) 0.050(7) -0.004(6) -0.001(5) 0.002(6)
C66 0.056(5) 0.074(7) 0.068(7) -0.003(5) 0.004(5) -0.009(4)
C67 0.076(6) 0.104(9) 0.099(9) -0.016(7) -0.017(6) -0.023(6)
C68 0.090(7) 0.100(9) 0.107(10) 0.001(7) -0.032(7) -0.009(6)
C69 0.088(8) 0.134(11) 0.127(12) 0.024(9) -0.026(8) -0.044(7)
C70 0.084(7) 0.153(12) 0.096(10) -0.012(8) 0.003(7) -0.040(7)
C71 0.079(6) 0.110(9) 0.084(8) 0.001(7) 0.007(6) -0.016(6)
C72 0.054(5) 0.072(7) 0.062(7) -0.012(5) -0.011(4) 0.006(4)
C73 0.069(6) 0.082(7) 0.091(9) 0.000(6) -0.018(6) -0.002(5)
C74 0.106(8) 0.089(8) 0.075(8) 0.008(6) -0.018(6) 0.003(6)
C75 0.081(7) 0.103(9) 0.092(10) -0.008(7) -0.023(6) 0.017(6)
C76 0.059(5) 0.109(9) 0.082(8) -0.018(7) -0.014(5) 0.020(5)
C77 0.063(5) 0.100(8) 0.061(6) -0.008(5) -0.010(4) 0.007(5)
C78 0.045(4) 0.072(7) 0.065(7) 0.006(5) -0.004(4) -0.007(4)
C79 0.076(6) 0.071(7) 0.088(9) -0.001(6) -0.020(5) 0.000(5)
C80 0.078(6) 0.097(9) 0.055(7) 0.015(6) -0.006(5) 0.005(6)
C81 0.094(7) 0.092(9) 0.080(8) 0.000(7) -0.007(6) -0.001(6)
C82 0.096(7) 0.092(8) 0.083(9) -0.007(7) 0.006(6) 0.014(6)
C83 0.083(6) 0.090(8) 0.053(7) -0.004(5) -0.005(5) 0.008(5)
C84 0.055(5) 0.068(6) 0.064(6) -0.005(5) -0.004(4) 0.005(4)
C85 0.059(5) 0.090(8) 0.076(7) -0.005(6) 0.001(5) -0.007(5)
C86 0.068(6) 0.101(9) 0.086(8) 0.004(7) 0.015(6) 0.003(6)
C87 0.078(6) 0.085(8) 0.089(8) -0.004(6) 0.012(6) 0.007(6)
C88 0.070(6) 0.101(8) 0.071(7) -0.011(6) 0.003(5) 0.006(5)
C89 0.065(5) 0.074(7) 0.066(7) -0.012(5) -0.001(5) 0.002(5)
C90 0.065(5) 0.070(7) 0.052(6) 0.000(5) -0.004(4) 0.011(5)
C91 0.059(5) 0.065(7) 0.081(7) 0.000(5) 0.003(5) 0.006(5)
C92 0.054(5) 0.091(8) 0.073(7) 0.006(6) 0.008(4) -0.007(5)
C93 0.078(6) 0.071(7) 0.064(7) 0.002(5) 0.002(5) 0.004(5)
C94 0.057(5) 0.082(8) 0.078(7) -0.004(6) 0.000(5) 0.020(5)
C95 0.055(5) 0.083(8) 0.064(6) -0.002(5) 0.004(4) 0.000(5)
C102 0.049(5) 0.102(10) 0.33(2) 0.092(12) -0.063(9) -0.023(6)
Cl1 0.158(4) 0.392(11) 0.394(11) -0.195(9) 0.081(5) -0.107(5)
O3 0.088(4) 0.100(5) 0.082(5) -0.006(4) -0.022(4) -0.010(4)
O4 0.076(4) 0.085(5) 0.099(5) -0.020(4) -0.021(3) 0.007(3)

loop_
_atom_type_symbol
_atom_type_description
_atom_type_scat_dispersion_real
_atom_type_scat_dispersion_imag
_atom_type_scat_source
C C 0.0033 0.0016 'International Tables Vol C Tables 4.2.6.8 and 6.1.1.4'
H H 0 0 'International Tables Vol C Tables 4.2.6.8 and 6.1.1.4'
O O 0.0106 0.006 'International Tables Vol C Tables 4.2.6.8 and 6.1.1.4'
Cl Cl 0.1484 0.1585 'International Tables Vol C Tables 4.2.6.8 and 6.1.1.4'

loop_
_geom_angle_atom_site_label_1
_geom_angle_atom_site_label_2
_geom_angle_atom_site_label_3
_geom_angle
_geom_angle_site_symmetry_1
_geom_angle_site_symmetry_3
C60 O3 C56 60.6(5) . .
C22 C32 C33 119.0(8) . .
C22 C32 C42 121.0(8) . .
C33 C32 C42 108.2(8) . .
C56 C51 C41 108.4(7) . .
C56 C51 C50 109.8(6) . .
C41 C51 C50 99.9(7) . .
C56 C51 C66 112.7(7) . .
C41 C51 C66 108.7(6) . .
C50 C51 C66 116.4(7) . .
C21 C31 C40 118.4(8) . .
C21 C31 C41 122.8(9) . .
C40 C31 C41 109.3(8) . .
C79 C78 C83 116.1(9) . .
C79 C78 C53 125.2(9) . .
C83 C78 C53 118.7(8) . .
C31 C21 C22 119.6(9) . .
C31 C21 C11 122.5(8) . .
C22 C21 C11 108.0(8) . .
C59 C58 C57 112.7(7) . .
C59 C58 C53 124.0(7) . .
C57 C58 C53 123.0(7) . .
C24 C34 C35 120.4(8) . .
C24 C34 C44 121.3(7) . .
C35 C34 C44 108.7(8) . .
C13 C12 C22 121.1(8) . .
C13 C12 C6 125.0(8) . .
C22 C12 C6 109.0(8) . .
C78 C53 C58 112.6(7) . .
C78 C53 C44 115.2(7) . .
C58 C53 C44 106.2(7) . .
C78 C53 C45 115.6(7) . .
C58 C53 C45 106.8(7) . .
C44 C53 C45 99.2(7) . .
C48 C55 C90 112.4(6) . .
C48 C55 C49 100.9(7) . .
C90 C55 C49 113.0(7) . .
C48 C55 C60 107.6(7) . .
C90 C55 C60 113.6(7) . .
C49 C55 C60 108.5(7) . .
O3 C60 C59 117.2(7) . .
O3 C60 C56 62.1(5) . .
C59 C60 C56 106.3(7) . .
O3 C60 C55 114.3(7) . .
C59 C60 C55 120.8(6) . .
C56 C60 C55 122.5(7) . .
C67 C66 C71 119.7(8) . .
C67 C66 C51 121.4(9) . .
C71 C66 C51 118.7(8) . .
C30 C40 C31 119.7(8) . .
C30 C40 C50 121.5(7) . .
C31 C40 C50 107.8(8) . .
C46 C45 C35 121.3(7) . .
C46 C45 C53 122.4(8) . .
C35 C45 C53 110.2(7) . .
C32 C22 C21 118.3(8) . .
C32 C22 C12 120.5(9) . .
C21 C22 C12 110.0(8) . .
C12 C13 C23 118.4(8) . .
C12 C13 C7 125.1(8) . .
C23 C13 C7 109.6(7) . .
C58 C59 C60 110.5(6) . .
C58 C59 C54 124.5(7) . .
C60 C59 C54 123.8(7) . .
C59 C54 C84 114.1(7) . .
C59 C54 C46 106.7(6) . .
C84 C54 C46 112.4(7) . .
C59 C54 C47 106.2(7) . .
C84 C54 C47 114.9(7) . .
C46 C54 C47 101.5(7) . .
C23 C33 C43 121.9(8) . .
C23 C33 C32 118.4(8) . .
C43 C33 C32 108.8(8) . .
C43 C52 C42 101.3(7) . .
C43 C52 C72 111.1(7) . .
C42 C52 C72 108.7(7) . .
C43 C52 C57 112.4(7) . .
C42 C52 C57 110.6(7) . .
C72 C52 C57 112.2(7) . .
C44 C43 C33 118.9(7) . .
C44 C43 C52 125.9(8) . .
C33 C43 C52 109.3(7) . .
C27 C37 C36 119.6(8) . .
C27 C37 C47 120.5(8) . .
C36 C37 C47 108.7(7) . .
C5 C10 C19 109.6(8) . .
C5 C10 C65 113.2(8) . .
C19 C10 C65 112.0(8) . .
C5 C10 C20 110.2(7) . .
C19 C10 C20 100.4(7) . .
C65 C10 C20 110.8(7) . .
C40 C30 C29 119.9(8) . .
C40 C30 C20 120.8(8) . .
C29 C30 C20 108.1(7) . .
C88 C89 C84 120.2(9) . .
C48 C47 C37 118.7(8) . .
C48 C47 C54 123.8(7) . .
C37 C47 C54 109.5(8) . .
C33 C23 C24 118.3(8) . .
C33 C23 C13 122.4(8) . .
C24 C23 C13 109.4(7) . .
C34 C24 C23 120.3(8) . .
C34 C24 C14 121.0(7) . .
C23 C24 C14 107.5(8) . .
C51 C56 C60 122.3(7) . .
C51 C56 O3 118.3(7) . .
C60 C56 O3 57.3(5) . .
C51 C56 C57 125.5(7) . .
C60 C56 C57 106.2(7) . .
O3 C56 C57 107.5(7) . .
C45 C46 C36 117.6(8) . .
C45 C46 C54 124.9(7) . .
C36 C46 C54 109.5(7) . .
C43 C44 C34 119.2(8) . .
C43 C44 C53 123.8(8) . .
C34 C44 C53 110.5(6) . .
C91 C90 C95 117.0(8) . .
C91 C90 C55 121.6(7) . .
C95 C90 C55 121.4(8) . .
C47 C48 C38 120.1(8) . .
C47 C48 C55 127.3(7) . .
C38 C48 C55 108.7(7) . .
O4 C57 C58 106.7(7) . .
O4 C57 C52 106.7(6) . .
C58 C57 C52 115.5(7) . .
O4 C57 C56 107.8(7) . .
C58 C57 C56 101.9(6) . .
C52 C57 C56 117.6(7) . .
C26 C36 C37 119.0(8) . .
C26 C36 C46 123.0(8) . .
C37 C36 C46 108.6(7) . .
C85 C84 C89 118.2(9) . .
C85 C84 C54 120.6(8) . .
C89 C84 C54 120.9(8) . .
C50 C49 C39 120.7(8) . .
C50 C49 C55 124.9(8) . .
C39 C49 C55 109.2(7) . .
C42 C41 C31 117.9(8) . .
C42 C41 C51 126.2(8) . .
C31 C41 C51 109.9(8) . .
C34 C35 C25 119.6(8) . .
C34 C35 C45 108.7(7) . .
C25 C35 C45 119.3(7) . .
C36 C26 C25 118.5(8) . .
C36 C26 C16 121.4(8) . .
C25 C26 C16 109.2(8) . .
C28 C38 C39 119.1(8) . .
C28 C38 C48 120.5(8) . .
C39 C38 C48 108.4(7) . .
C18 C19 C29 120.3(8) . .
C18 C19 C10 123.6(9) . .
C29 C19 C10 110.3(7) . .
C16 C17 C27 120.6(9) . .
C16 C17 C9 122.7(9) . .
C27 C17 C9 110.0(9) . .
C26 C25 C35 120.2(8) . .
C26 C25 C15 108.4(8) . .
C35 C25 C15 120.4(7) . .
C93 C94 C95 122.6(8) . .
C41 C42 C32 120.4(9) . .
C41 C42 C52 126.4(8) . .
C32 C42 C52 108.2(8) . .
C3 C8 C15 109.7(7) . .
C3 C8 C16 108.3(8) . .
C15 C8 C16 100.4(7) . .
C3 C8 C63 112.0(8) . .
C15 C8 C63 112.7(8) . .
C16 C8 C63 113.0(7) . .
C18 C9 C17 99.1(7) . .
C18 C9 C4 109.3(7) . .
C17 C9 C4 111.1(8) . .
C18 C9 C64 111.5(8) . .
C17 C9 C64 114.6(7) . .
C4 C9 C64 110.6(8) . .
C3 C2 O1B 60.4(10) . .
C3 C2 C1 107.8(9) . .
O1B C2 C1 111.9(12) . .
C3 C2 C7 123.3(9) . .
O1B C2 C7 115.5(11) . .
C1 C2 C7 122.3(7) . .
C3 C2 O1A 113.0(13) . .
O1B C2 O1A 68.3(16) . .
C1 C2 O1A 56.4(15) . .
C7 C2 O1A 115.9(14) . .
C3 C2 O2B 101.9(11) . .
O1B C2 O2B 41.6(11) . .
C1 C2 O2B 99.1(13) . .
C7 C2 O2B 95.2(12) . .
O1A C2 O2B 42.7(15) . .
C5 C4 O1D 60.9(11) . .
C5 C4 O1C 115.4(12) . .
O1D C4 O1C 67.2(15) . .
C5 C4 C3 108.8(7) . .
O1D C4 C3 115.1(12) . .
O1C C4 C3 62.6(12) . .
C5 C4 C9 122.0(9) . .
O1D C4 C9 114.9(12) . .
O1C C4 C9 112.9(11) . .
C3 C4 C9 120.9(8) . .
C5 C4 O2D 101.0(12) . .
O1D C4 O2D 40.1(12) . .
O1C C4 O2D 40.5(12) . .
C3 C4 O2D 103.0(13) . .
C9 C4 O2D 95.4(11) . .
C77 C72 C73 118.8(7) . .
C77 C72 C52 122.6(9) . .
C73 C72 C52 118.6(8) . .
C11 C20 C30 119.1(8) . .
C11 C20 C10 125.2(9) . .
C30 C20 C10 108.6(7) . .
C92 C91 C90 122.3(8) . .
C4 C5 O1D 60.5(12) . .
C4 C5 C10 124.1(9) . .
O1D C5 C10 114.5(12) . .
C4 C5 C1 108.6(8) . .
O1D C5 C1 112.2(12) . .
C10 C5 C1 121.6(7) . .
C4 C5 O1E 112.0(11) . .
O1D C5 O1E 65.9(14) . .
C10 C5 O1E 114.2(11) . .
C1 C5 O1E 58.6(11) . .
C4 C5 O2E 103.9(17) . .
O1D C5 O2E 46.1(16) . .
C10 C5 O2E 103.4(17) . .
C1 C5 O2E 85.1(18) . .
O1E C5 O2E 26.6(15) . .
C49 C50 C40 118.2(7) . .
C49 C50 C51 125.7(8) . .
C40 C50 C51 109.4(7) . .
C94 C95 C90 119.6(8) . .
C2 C7 C13 109.5(8) . .
C2 C7 C62 113.4(8) . .
C13 C7 C62 111.5(7) . .
C2 C7 C14 109.1(8) . .
C13 C7 C14 100.0(7) . .
C62 C7 C14 112.4(8) . .
C81 C80 C79 123.2(10) . .
C1 C6 C12 109.1(8) . .
C1 C6 C61 111.3(8) . .
C12 C6 C61 113.9(7) . .
C1 C6 C11 110.5(7) . .
C12 C6 C11 99.5(7) . .
C61 C6 C11 111.8(7) . .
O1E C1 O1A 63.6(18) . .
O1E C1 C5 60.8(11) . .
O1A C1 C5 112.2(14) . .
O1E C1 C2 113.0(11) . .
O1A C1 C2 64.5(17) . .
C5 C1 C2 106.6(7) . .
O1E C1 C6 116.1(11) . .
O1A C1 C6 114.4(14) . .
C5 C1 C6 122.8(9) . .
C2 C1 C6 122.2(9) . .
O1E C1 O2A 35.7(11) . .
O1A C1 O2A 37.8(15) . .
C5 C1 O2A 96.3(12) . .
C2 C1 O2A 101.7(12) . .
C6 C1 O2A 100.7(11) . .
C17 C16 C26 119.0(8) . .
C17 C16 C8 126.9(10) . .
C26 C16 C8 108.0(9) . .
C28 C27 C37 120.2(8) . .
C28 C27 C17 109.1(9) . .
C37 C27 C17 120.3(9) . .
C2 C3 O1B 60.1(10) . .
C2 C3 C4 108.1(8) . .
O1B C3 C4 111.1(12) . .
C2 C3 C8 123.1(9) . .
O1B C3 C8 113.9(12) . .
C4 C3 C8 123.5(8) . .
C2 C3 O1C 113.4(11) . .
O1B C3 O1C 67.1(14) . .
C4 C3 O1C 57.9(11) . .
C8 C3 O1C 113.3(10) . .
C2 C3 O2C 94.0(15) . .
O1B C3 O2C 34.1(12) . .
C4 C3 O2C 98.9(16) . .
C8 C3 O2C 99.6(14) . .
O1C C3 O2C 42.0(14) . .
C80 C79 C78 120.3(10) . .
C38 C28 C27 119.9(9) . .
C38 C28 C18 121.9(8) . .
C27 C28 C18 108.3(8) . .
C94 C93 C92 118.3(9) . .
C82 C83 C78 119.4(9) . .
C14 C15 C25 118.9(7) . .
C14 C15 C8 124.0(8) . .
C25 C15 C8 110.7(7) . .
C29 C39 C38 118.3(8) . .
C29 C39 C49 122.0(7) . .
C38 C39 C49 108.1(8) . .
C91 C92 C93 120.1(8) . .
C68 C67 C66 120.1(11) . .
C20 C11 C21 119.5(9) . .
C20 C11 C6 123.8(7) . .
C21 C11 C6 110.0(8) . .
C75 C76 C77 120.3(10) . .
C19 C18 C28 118.7(8) . .
C19 C18 C9 125.0(9) . .
C28 C18 C9 110.5(8) . .
C86 C87 C88 118.8(10) . .
C84 C85 C86 120.9(9) . .
C81 C82 C83 122.4(11) . .
C15 C14 C24 119.5(8) . .
C15 C14 C7 124.1(8) . .
C24 C14 C7 110.3(7) . .
C39 C29 C19 121.6(7) . .
C39 C29 C30 117.6(7) . .
C19 C29 C30 109.5(8) . .
C87 C86 C85 119.8(9) . .
C72 C77 C76 119.8(10) . .
C70 C71 C66 117.3(10) . .
C76 C75 C74 120.2(9) . .
C69 C68 C67 122.4(12) . .
C74 C73 C72 122.0(9) . .
C80 C81 C82 118.5(11) . .
C89 C88 C87 121.9(10) . .
C73 C74 C75 118.9(11) . .
C101 C102 C103 121.0(14) . .
C69 C70 C71 122.1(11) . .
C68 C69 C70 118.4(11) . .
O2A O1A O2B 144(5) . .
O2A O1A C1 83(3) . .
O2B O1A C1 131(4) . .
O2A O1A O1E 39(2) . .
O2B O1A O1E 143(3) . .
C1 O1A O1E 58.4(17) . .
O2A O1A C2 141(4) . .
O2B O1A C2 72(3) . .
C1 O1A C2 59.2(15) . .
O1E O1A C2 105(2) . .
O2A O1A O1B 137(3) . .
O2B O1A O1B 40.6(19) . .
C1 O1A O1B 101(2) . .
O1E O1A O1B 107(2) . .
C2 O1A O1B 52.6(15) . .
O1E O2E O1D 114(6) . .
O1E O2E C5 71(5) . .
O1D O2E C5 63(2) . .
O1E O2E O2A 28(4) . .
O1D O2E O2A 126(4) . .
C5 O2E O2A 99(3) . .
O2D O1D O2E 147(4) . .
O2D O1D C4 77(2) . .
O2E O1D C4 126(3) . .
O2D O1D C5 136(3) . .
O2E O1D C5 71(2) . .
C4 O1D C5 58.6(11) . .
O2D O1D O1E 143(3) . .
O2E O1D O1E 24(2) . .
C4 O1D O1E 104.3(17) . .
C5 O1D O1E 57.9(12) . .
O2D O1D O1C 40.8(19) . .
O2E O1D O1C 127(3) . .
C4 O1D O1C 56.4(13) . .
C5 O1D O1C 104.9(18) . .
O1E O1D O1C 108.6(19) . .
O2D O1C O2C 149(4) . .
O2D O1C C4 77(2) . .
O2C O1C C4 127(3) . .
O2D O1C C3 136(3) . .
O2C O1C C3 70(2) . .
C4 O1C C3 59.5(10) . .
O2D O1C O1D 40.4(17) . .
O2C O1C O1D 132(3) . .
C4 O1C O1D 56.4(13) . .
C3 O1C O1D 104.3(16) . .
O2D O1C O1B 142(3) . .
O2C O1C O1B 29.8(19) . .
C4 O1C O1B 102.5(15) . .
C3 O1C O1B 54.5(12) . .
O1D O1C O1B 107.1(17) . .
O1D O2D O1C 99(3) . .
O1D O2D C4 63(2) . .
O1C O2D C4 63(2) . .
O2E O1E O2A 132(6) . .
O2E O1E C1 143(5) . .
O2A O1E C1 85(3) . .
O2E O1E C5 82(5) . .
O2A O1E C5 145(3) . .
C1 O1E C5 60.6(11) . .
O2E O1E O1A 140(5) . .
O2A O1E O1A 42(2) . .
C1 O1E O1A 58.0(16) . .
C5 O1E O1A 108(2) . .
O2E O1E O1D 42(4) . .
O2A O1E O1D 139(3) . .
C1 O1E O1D 106.0(18) . .
C5 O1E O1D 56.2(13) . .
O1A O1E O1D 111(2) . .
O1B O2C O1C 112(4) . .
O1B O2C C3 68(3) . .
O1C O2C C3 68(2) . .
O2C O1B O2B 143(4) . .
O2C O1B C2 137(3) . .
O2B O1B C2 78(2) . .
O2C O1B C3 78(3) . .
O2B O1B C3 138(2) . .
C2 O1B C3 59.6(10) . .
O2C O1B O1C 38(3) . .
O2B O1B O1C 142(3) . .
C2 O1B O1C 106.2(16) . .
C3 O1B O1C 58.4(12) . .
O2C O1B O1A 136(3) . .
O2B O1B O1A 43.3(19) . .
C2 O1B O1A 59.1(15) . .
C3 O1B O1A 105.4(18) . .
O1C O1B O1A 105.6(19) . .
O1E O2A O1A 99(4) . .
O1E O2A O2E 20(2) . .
O1A O2A O2E 109(3) . .
O1E O2A C1 60(2) . .
O1A O2A C1 59(3) . .
O2E O2A C1 79(2) . .
C104 C103 C102 91.8(19) . .
C105 C106 C101 105.3(15) . .
C102 C101 C106 125.6(16) . .
C102 C101 Cl1 127.2(15) . .
C106 C101 Cl1 107.1(14) . .
C103 C104 C105 144(2) . .
C104 C105 C106 132.4(18) . .
O1B O2B O1A 96(3) . .
O1B O2B C2 60.1(19) . .
O1A O2B C2 65(2) . .
C203 C202 C201 123.3(15) . .
Cl2 C201 C203 124.8(19) . 3_755
Cl2 C201 C202 122.9(18) . .
C203 C201 C202 111.9(17) 3_755 .
C202 C203 C201 124.8(18) . 3_755

loop_
_geom_bond_atom_site_label_1
_geom_bond_atom_site_label_2
_geom_bond_distance
_geom_bond_site_symmetry_2
O3 C60 1.456(9) .
O3 C56 1.528(10) .
O4 C57 1.445(10) .
Cl1 C101 1.688(16) .
C32 C22 1.418(12) .
C32 C33 1.446(12) .
C32 C42 1.450(12) .
C51 C56 1.483(11) .
C51 C41 1.540(12) .
C51 C50 1.542(11) .
C51 C66 1.556(11) .
C31 C21 1.380(12) .
C31 C40 1.428(12) .
C31 C41 1.452(12) .
C78 C79 1.411(12) .
C78 C83 1.433(12) .
C78 C53 1.511(12) .
C21 C22 1.419(12) .
C21 C11 1.440(11) .
C58 C59 1.356(11) .
C58 C57 1.517(10) .
C58 C53 1.519(12) .
C34 C24 1.374(11) .
C34 C35 1.412(11) .
C34 C44 1.447(11) .
C12 C13 1.367(12) .
C12 C22 1.432(11) .
C12 C6 1.539(12) .
C53 C44 1.533(11) .
C53 C45 1.540(10) .
C55 C48 1.525(10) .
C55 C90 1.530(12) .
C55 C49 1.527(11) .
C55 C60 1.534(11) .
C60 C59 1.502(11) .
C60 C56 1.506(10) .
C66 C67 1.368(12) .
C66 C71 1.403(13) .
C40 C30 1.388(11) .
C40 C50 1.477(11) .
C45 C46 1.361(11) .
C45 C35 1.445(12) .
C13 C23 1.448(12) .
C13 C7 1.519(11) .
C59 C54 1.508(10) .
C54 C84 1.518(11) .
C54 C46 1.525(12) .
C54 C47 1.535(11) .
C33 C23 1.396(11) .
C33 C43 1.442(12) .
C52 C43 1.511(12) .
C52 C42 1.547(12) .
C52 C72 1.552(10) .
C52 C57 1.570(11) .
C43 C44 1.375(11) .
C37 C27 1.404(12) .
C37 C36 1.438(12) .
C37 C47 1.453(11) .
C10 C5 1.504(13) .
C10 C19 1.535(12) .
C10 C65 1.550(12) .
C10 C20 1.561(11) .
C30 C29 1.447(10) .
C30 C20 1.466(12) .
C89 C88 1.384(12) .
C89 C84 1.403(12) .
C47 C48 1.374(11) .
C23 C24 1.424(11) .
C24 C14 1.447(11) .
C56 C57 1.585(12) .
C46 C36 1.466(11) .
C90 C91 1.376(11) .
C90 C95 1.414(11) .
C48 C38 1.455(11) .
C36 C26 1.374(11) .
C84 C85 1.397(11) .
C49 C50 1.349(10) .
C49 C39 1.450(11) .
C41 C42 1.362(12) .
C35 C25 1.425(11) .
C26 C25 1.421(11) .
C26 C16 1.460(13) .
C38 C28 1.388(11) .
C38 C39 1.443(11) .
C19 C18 1.377(11) .
C19 C29 1.423(12) .
C17 C16 1.361(13) .
C17 C27 1.430(13) .
C17 C9 1.533(12) .
C25 C15 1.432(11) .
C94 C93 1.346(12) .
C94 C95 1.387(12) .
C8 C3 1.508(12) .
C8 C15 1.517(12) .
C8 C16 1.549(13) .
C8 C63 1.565(11) .
C9 C18 1.523(13) .
C9 C4 1.539(12) .
C9 C64 1.546(12) .
C2 C3 1.463(12) .
C2 O1B 1.47(2) .
C2 C1 1.510(13) .
C2 C7 1.514(12) .
C2 O1A 1.59(4) .
C2 O2B 1.66(3) .
C4 C5 1.441(11) .
C4 O1D 1.47(3) .
C4 O1C 1.47(3) .
C4 C3 1.496(13) .
C4 O2D 1.61(3) .
C72 C77 1.372(12) .
C72 C73 1.395(13) .
C20 C11 1.348(12) .
C91 C92 1.375(12) .
C5 O1D 1.47(3) .
C5 C1 1.502(13) .
C5 O1E 1.50(3) .
C5 O2E 1.57(5) .
C7 C62 1.542(13) .
C7 C14 1.537(12) .
C80 C81 1.335(13) .
C80 C79 1.379(13) .
C6 C1 1.510(11) .
C6 C61 1.540(12) .
C6 C11 1.548(13) .
C1 O1E 1.47(3) .
C1 O1A 1.46(4) .
C1 O2A 1.70(3) .
C27 C28 1.405(12) .
C3 O1B 1.47(2) .
C3 O1C 1.54(3) .
C3 O2C 1.56(4) .
C28 C18 1.437(12) .
C93 C92 1.395(11) .
C83 C82 1.394(13) .
C15 C14 1.407(11) .
C39 C29 1.400(12) .
C67 C68 1.349(13) .
C76 C75 1.345(14) .
C76 C77 1.415(12) .
C87 C86 1.383(13) .
C87 C88 1.391(13) .
C85 C86 1.421(13) .
C82 C81 1.355(14) .
C71 C70 1.373(13) .
C75 C74 1.418(14) .
C68 C69 1.333(15) .
C73 C74 1.352(12) .
C102 C101 1.384(19) .
C102 C103 1.81(3) .
C70 C69 1.375(15) .
O1A O2A 1.05(4) .
O1A O2B 1.18(4) .
O1A O1E 1.55(5) .
O1A O1B 1.72(4) .
O2E O1E 0.71(4) .
O2E O1D 1.20(4) .
O2E O2A 1.56(5) .
O1D O2D 1.07(3) .
O1D O1E 1.62(4) .
O1D O1C 1.63(4) .
O1C O2D 1.08(3) .
O1C O2C 1.11(4) .
O1C O1B 1.67(3) .
O1E O2A 0.99(3) .
O2C O1B 0.89(3) .
O1B O2B 1.13(3) .
C103 C104 1.27(2) .
C106 C105 1.316(17) .
C106 C101 1.415(19) .
C104 C105 1.247(19) .
C202 C203 1.21(2) .
C202 C201 1.59(2) .
Cl2 C201 1.37(2) .
C201 C203 1.37(2) 3_755
C203 C201 1.37(2) 3_755
